data_4503897
loop_
_publ_author_name
'Lu, Zhenda'
'Wen, Lili'
'Ni, Zhaoping'
'Li, Yizhi'
'Zhu, Huizhen'
'Meng, Qingjin'

_publ_section_title
;
 Syntheses, Structures, and Photoluminescent and Magnetic Studies of
 Metal&#x2212;Organic Frameworks Assembled with 5-Sulfosalicylic Acid and
 1,4-Bis(imidazol-1-ylmethyl)-benzene
;
_journal_issue 2
_journal_name_full 'Crystal Growth &amp; Design'
_journal_page_first 268
_journal_paper_doi 10.1021/cg060287x
_journal_volume 7
_journal_year 2007
_chemical_formula_moiety 'C56 H56 Cd3 N12 O16 S2'
_chemical_formula_sum 'C56 H56 Cd3 N12 O16 S2'
_chemical_formula_weight 1554.45
_chemical_name_systematic
; 
 ? 
;
_space_group_IT_number 14
_symmetry_cell_setting monoclinic
_symmetry_space_group_name_Hall '-P 2yn'
_symmetry_space_group_name_H-M 'P 1 21/n 1'
_atom_sites_solution_hydrogens geom
_atom_sites_solution_primary direct
_atom_sites_solution_secondary difmap
_audit_creation_method SHELXL-97
_cell_angle_alpha 90.00
_cell_angle_beta 95.479(4)
_cell_angle_gamma 90.00
_cell_formula_units_Z 2
_cell_length_a 13.435(3)
_cell_length_b 16.000(4)
_cell_length_c 14.127(3)
_cell_measurement_reflns_used 4013
_cell_measurement_temperature 293(2)
_cell_measurement_theta_max 28.34
_cell_measurement_theta_min 2.71
_cell_volume 3022.9(12)
_computing_cell_refinement SMART
_computing_data_collection 'SMART (Bruker, 2000)'
_computing_data_reduction 'SAINT (Bruker, 2000)'
_computing_molecular_graphics SHELXTL
_computing_publication_material SHELXTL
_computing_structure_refinement SHELXTL
_computing_structure_solution 'SHELXTL (Bruker, 2000)'
_diffrn_ambient_temperature 293(2)
_diffrn_measured_fraction_theta_full 0.995
_diffrn_measured_fraction_theta_max 0.995
_diffrn_measurement_device_type 'Bruker Smart Apex CCD area detector'
_diffrn_measurement_method 'phi and omega scans'
_diffrn_radiation_monochromator graphite
_diffrn_radiation_source 'sealed tube'
_diffrn_radiation_type MoK\a
_diffrn_radiation_wavelength 0.71073
_diffrn_reflns_av_R_equivalents 0.0536
_diffrn_reflns_av_sigmaI/netI 0.0473
_diffrn_reflns_limit_h_max 15
_diffrn_reflns_limit_h_min -16
_diffrn_reflns_limit_k_max 19
_diffrn_reflns_limit_k_min -14
_diffrn_reflns_limit_l_max 17
_diffrn_reflns_limit_l_min -17
_diffrn_reflns_number 15863
_diffrn_reflns_theta_full 26.00
_diffrn_reflns_theta_max 26.00
_diffrn_reflns_theta_min 1.93
_exptl_absorpt_coefficient_mu 1.193
_exptl_absorpt_correction_T_max 0.77
_exptl_absorpt_correction_T_min 0.72
_exptl_absorpt_correction_type multi-scan
_exptl_absorpt_process_details 'SADABS, Bruker(2000)'
_exptl_crystal_colour colorless
_exptl_crystal_density_diffrn 1.708
_exptl_crystal_density_method 'not measured'
_exptl_crystal_description block
_exptl_crystal_F_000 1560
_exptl_crystal_size_max 0.28
_exptl_crystal_size_mid 0.24
_exptl_crystal_size_min 0.22
_refine_diff_density_max 0.872
_refine_diff_density_min -0.381
_refine_diff_density_rms 0.084
_refine_ls_extinction_method none
_refine_ls_goodness_of_fit_ref 1.016
_refine_ls_hydrogen_treatment constr
_refine_ls_matrix_type full
_refine_ls_number_parameters 403
_refine_ls_number_reflns 5911
_refine_ls_number_restraints 0
_refine_ls_restrained_S_all 1.016
_refine_ls_R_factor_all 0.0486
_refine_ls_R_factor_gt 0.0353
_refine_ls_shift/su_max 0.000
_refine_ls_shift/su_mean 0.000
_refine_ls_structure_factor_coef Fsqd
_refine_ls_weighting_details 'calc w=1/[\s^2^(Fo^2^)+(0.04P)^2^] where P=(Fo^2^+2Fc^2^)/3'
_refine_ls_weighting_scheme calc
_refine_ls_wR_factor_gt 0.0812
_refine_ls_wR_factor_ref 0.0850
_reflns_number_gt 4613
_reflns_number_total 5911
_reflns_threshold_expression >2sigma(I)
_cod_data_source_file cg060287xsi20060516_073926.cif
_cod_data_source_block 7
_cod_depositor_comments
;
The following automatic conversions were performed:

'_symmetry_cell_setting' value 'Monoclinic' changed to 'monoclinic'
according to /home/saulius/struct/CIF-dictionaries/cif_core.dic
dictionary named 'cif_core.dic' version 2.4.1 from 2010-06-29.

Automatic conversion script
Id: cif_fix_values 1715 2011-07-08 13:25:40Z adriana 
;
_cod_original_cell_volume 3022.7(13)
_cod_original_sg_symbol_H-M 'P2(1)/n  '
_cod_database_code 4503897

loop_
_symmetry_equiv_pos_as_xyz
'x, y, z'
'-x+1/2, y+1/2, -z+1/2'
'-x, -y, -z'
'x-1/2, -y-1/2, z-1/2'

loop_
_atom_site_label
_atom_site_type_symbol
_atom_site_fract_x
_atom_site_fract_y
_atom_site_fract_z
_atom_site_U_iso_or_equiv
_atom_site_adp_type
_atom_site_occupancy
_atom_site_symmetry_multiplicity
_atom_site_calc_flag
_atom_site_refinement_flags
C1 C 0.6536(2) 0.43862(18) 0.3138(2) 0.0315(7) Uani 1 1 d .
C2 C 0.7262(2) 0.40989(18) 0.2585(2) 0.0328(7) Uani 1 1 d .
H2A H 0.7274 0.3534 0.2433 0.039 Uiso 1 1 calc R
C3 C 0.7966(2) 0.46180(19) 0.2253(2) 0.0340(7) Uani 1 1 d .
C4 C 0.7934(3) 0.5458(2) 0.2452(2) 0.0434(8) Uani 1 1 d .
H4A H 0.8392 0.5820 0.2214 0.052 Uiso 1 1 calc R
C5 C 0.7230(3) 0.5763(2) 0.3000(2) 0.0473(9) Uani 1 1 d .
H5A H 0.7223 0.6333 0.3130 0.057 Uiso 1 1 calc R
C6 C 0.6511(2) 0.52464(19) 0.3378(2) 0.0355(7) Uani 1 1 d .
C7 C 0.5844(2) 0.37399(18) 0.3462(2) 0.0351(7) Uani 1 1 d .
C8 C 1.2832(3) 0.3082(3) 0.2975(3) 0.0746(13) Uani 1 1 d .
H8B H 1.3170 0.3390 0.2548 0.089 Uiso 1 1 calc R
C9 C 1.1842(4) 0.2974(3) 0.2911(4) 0.0841(15) Uani 1 1 d .
H9A H 1.1375 0.3193 0.2448 0.101 Uiso 1 1 calc R
C10 C 1.2531(3) 0.2338(3) 0.4129(3) 0.0620(11) Uani 1 1 d .
H10A H 1.2609 0.2022 0.4684 0.074 Uiso 1 1 calc R
C11 C 1.0673(3) 0.2221(3) 0.3920(4) 0.0797(14) Uani 1 1 d .
H11A H 1.0742 0.1681 0.4230 0.096 Uiso 1 1 calc R
H11B H 1.0213 0.2158 0.3352 0.096 Uiso 1 1 calc R
C12 C 1.0246(3) 0.2831(3) 0.4575(3) 0.0611(11) Uani 1 1 d .
C13 C 1.0512(3) 0.2810(3) 0.5542(4) 0.0785(14) Uani 1 1 d .
H13A H 1.0952 0.2402 0.5797 0.094 Uiso 1 1 calc R
C14 C 1.0136(3) 0.3387(3) 0.6133(3) 0.0784(14) Uani 1 1 d .
H14A H 1.0317 0.3359 0.6784 0.094 Uiso 1 1 calc R
C15 C 0.9493(3) 0.4008(3) 0.5774(3) 0.0627(11) Uani 1 1 d .
C16 C 0.9211(3) 0.4004(3) 0.4817(3) 0.0650(11) Uani 1 1 d .
H16A H 0.8759 0.4403 0.4560 0.078 Uiso 1 1 calc R
C17 C 0.9580(3) 0.3423(3) 0.4232(3) 0.0617(11) Uani 1 1 d .
H17A H 0.9372 0.3433 0.3585 0.074 Uiso 1 1 calc R
C18 C 0.9091(3) 0.4673(4) 0.6400(4) 0.0858(15) Uani 1 1 d .
H18A H 0.9416 0.4617 0.7041 0.103 Uiso 1 1 calc R
H18B H 0.9258 0.5220 0.6164 0.103 Uiso 1 1 calc R
C19 C 0.7517(3) 0.4131(3) 0.6997(3) 0.0749(13) Uani 1 1 d .
H19A H 0.7797 0.3785 0.7480 0.090 Uiso 1 1 calc R
C20 C 0.6543(3) 0.4234(3) 0.6737(3) 0.0693(12) Uani 1 1 d .
H20A H 0.6027 0.3965 0.7009 0.083 Uiso 1 1 calc R
C21 C 0.7324(3) 0.5009(3) 0.5846(3) 0.0640(11) Uani 1 1 d .
H21A H 0.7471 0.5387 0.5379 0.077 Uiso 1 1 calc R
C22 C 0.7264(3) 0.2384(2) 0.4977(4) 0.0783(15) Uani 1 1 d .
H22A H 0.7322 0.2950 0.4839 0.094 Uiso 1 1 calc R
C23 C 0.8021(3) 0.1896(3) 0.5314(4) 0.0795(14) Uani 1 1 d .
H23A H 0.8686 0.2052 0.5446 0.095 Uiso 1 1 calc R
C24 C 0.6659(3) 0.1194(2) 0.5152(3) 0.0532(9) Uani 1 1 d .
H24A H 0.6212 0.0751 0.5165 0.064 Uiso 1 1 calc R
C25 C 0.8157(3) 0.0385(2) 0.5832(3) 0.0585(10) Uani 1 1 d .
H25A H 0.7718 -0.0095 0.5745 0.070 Uiso 1 1 calc R
H25B H 0.8313 0.0469 0.6510 0.070 Uiso 1 1 calc R
C26 C 0.9095(3) 0.0207(2) 0.5396(3) 0.0531(10) Uani 1 1 d .
C27 C 1.0032(3) 0.0203(3) 0.5935(3) 0.0846(16) Uani 1 1 d .
H27 H 1.0061 0.0343 0.6576 0.102 Uiso 1 1 calc R
C28 C 0.9125(3) -0.0007(4) 0.4432(3) 0.0914(18) Uani 1 1 d .
H28 H 0.8531 -0.0011 0.4037 0.110 Uiso 1 1 calc R
Cd1 Cd 0.489450(17) 0.248167(14) 0.430619(18) 0.03915(9) Uani 1 1 d .
Cd2 Cd 0.5000 0.5000 0.5000 0.04023(11) Uani 1 2 d S
N1 N 1.3272(2) 0.26826(19) 0.3744(2) 0.0557(8) Uani 1 1 d .
N2 N 1.1651(2) 0.24861(19) 0.3645(3) 0.0609(9) Uani 1 1 d .
N3 N 0.6423(2) 0.4797(2) 0.6007(2) 0.0547(8) Uani 1 1 d .
N4 N 0.8016(2) 0.4620(2) 0.6431(2) 0.0603(9) Uani 1 1 d .
N5 N 0.6400(2) 0.19445(17) 0.4864(2) 0.0501(8) Uani 1 1 d .
N6 N 0.7629(2) 0.11296(17) 0.5424(2) 0.0497(7) Uani 1 1 d .
O1 O 0.54328(18) 0.38433(13) 0.42212(16) 0.0490(6) Uani 1 1 d .
O2 O 0.57047(19) 0.30815(14) 0.30102(17) 0.0528(7) Uani 1 1 d .
O3 O 0.58696(18) 0.55841(13) 0.38894(17) 0.0491(6) Uani 1 1 d .
O4 O 0.8347(2) 0.41650(18) 0.05751(17) 0.0628(7) Uani 1 1 d .
O5 O 0.9120(2) 0.34025(16) 0.19092(18) 0.0714(9) Uani 1 1 d .
O6 O 0.96670(19) 0.47774(17) 0.1584(2) 0.0651(8) Uani 1 1 d .
O7 O 0.43792(17) 0.10915(14) 0.40507(16) 0.0498(6) Uani 1 1 d .
H7A H 0.4088 0.0924 0.4524 0.060 Uiso 1 1 d R
H7C H 0.4888 0.0787 0.3990 0.060 Uiso 1 1 d R
O8 O 0.4521(3) 0.28438(16) 0.5781(2) 0.0814(10) Uani 1 1 d .
H8A H 0.4226 0.2438 0.6025 0.098 Uiso 1 1 d R
H8C H 0.4139 0.3268 0.5741 0.098 Uiso 1 1 d R
S1 S 0.88368(6) 0.42130(5) 0.15254(6) 0.0388(2) Uani 1 1 d .

loop_
_atom_site_aniso_label
_atom_site_aniso_U_11
_atom_site_aniso_U_22
_atom_site_aniso_U_33
_atom_site_aniso_U_23
_atom_site_aniso_U_13
_atom_site_aniso_U_12
C1 0.0333(17) 0.0293(15) 0.0331(16) 0.0025(13) 0.0090(13) 0.0000(13)
C2 0.0385(17) 0.0256(16) 0.0352(17) -0.0015(12) 0.0080(14) -0.0046(13)
C3 0.0373(18) 0.0317(16) 0.0347(17) -0.0017(13) 0.0115(14) -0.0017(13)
C4 0.051(2) 0.0321(18) 0.050(2) -0.0025(15) 0.0225(17) -0.0132(15)
C5 0.061(2) 0.0267(17) 0.058(2) -0.0087(15) 0.0246(18) -0.0080(15)
C6 0.0407(18) 0.0311(16) 0.0364(17) -0.0004(13) 0.0127(14) -0.0009(13)
C7 0.0344(18) 0.0255(16) 0.0467(18) 0.0074(14) 0.0113(14) 0.0022(13)
C8 0.063(3) 0.075(3) 0.087(3) 0.031(3) 0.012(2) 0.005(2)
C9 0.063(3) 0.095(4) 0.092(4) 0.028(3) -0.007(3) 0.007(3)
C10 0.040(2) 0.060(3) 0.087(3) 0.022(2) 0.011(2) 0.0086(18)
C11 0.042(2) 0.064(3) 0.134(4) -0.012(3) 0.012(3) -0.008(2)
C12 0.032(2) 0.064(3) 0.088(3) 0.006(2) 0.006(2) -0.0056(19)
C13 0.040(2) 0.085(3) 0.106(4) 0.014(3) -0.017(3) 0.005(2)
C14 0.050(3) 0.112(4) 0.069(3) 0.005(3) -0.017(2) -0.008(3)
C15 0.034(2) 0.085(3) 0.068(3) -0.003(2) -0.0005(19) -0.011(2)
C16 0.053(3) 0.071(3) 0.071(3) 0.009(2) 0.007(2) 0.014(2)
C17 0.051(2) 0.076(3) 0.058(2) 0.010(2) 0.0054(19) 0.004(2)
C18 0.052(3) 0.118(4) 0.087(3) -0.029(3) 0.004(2) -0.022(3)
C19 0.064(3) 0.101(4) 0.060(3) 0.016(2) 0.005(2) 0.006(3)
C20 0.056(3) 0.089(3) 0.064(3) 0.019(2) 0.013(2) 0.000(2)
C21 0.062(3) 0.062(3) 0.070(3) 0.001(2) 0.017(2) -0.004(2)
C22 0.044(2) 0.045(2) 0.144(5) 0.022(3) -0.001(3) -0.0087(19)
C23 0.037(2) 0.058(3) 0.142(4) 0.019(3) -0.002(3) -0.010(2)
C24 0.037(2) 0.036(2) 0.086(3) -0.0037(19) 0.0059(19) -0.0003(15)
C25 0.044(2) 0.050(2) 0.079(3) 0.000(2) -0.005(2) 0.0106(18)
C26 0.041(2) 0.042(2) 0.073(3) -0.0112(18) -0.0116(18) 0.0126(16)
C27 0.047(3) 0.131(5) 0.072(3) -0.039(3) -0.016(2) 0.021(3)
C28 0.038(2) 0.152(5) 0.078(3) -0.037(3) -0.024(2) 0.025(3)
Cd1 0.03440(14) 0.02881(14) 0.05636(17) 0.00341(11) 0.01529(11) -0.00016(10)
Cd2 0.0441(2) 0.03481(19) 0.0446(2) 0.00013(15) 0.01913(15) 0.00777(15)
N1 0.0401(18) 0.0500(19) 0.078(2) 0.0156(17) 0.0122(16) 0.0015(14)
N2 0.0386(18) 0.053(2) 0.091(3) 0.0032(18) 0.0075(18) 0.0026(15)
N3 0.0496(19) 0.061(2) 0.0544(19) -0.0017(16) 0.0090(15) 0.0036(15)
N4 0.0447(19) 0.078(2) 0.058(2) -0.0120(18) 0.0008(16) -0.0049(17)
N5 0.0344(16) 0.0332(16) 0.083(2) 0.0019(15) 0.0087(15) 0.0015(13)
N6 0.0356(17) 0.0390(16) 0.075(2) -0.0016(15) 0.0050(15) 0.0065(13)
O1 0.0645(17) 0.0303(12) 0.0583(14) -0.0006(11) 0.0372(13) -0.0032(11)
O2 0.0652(17) 0.0389(14) 0.0582(15) -0.0128(12) 0.0259(13) -0.0211(12)
O3 0.0596(16) 0.0301(12) 0.0633(15) -0.0017(11) 0.0351(13) 0.0063(11)
O4 0.0568(17) 0.090(2) 0.0434(14) -0.0159(14) 0.0143(12) 0.0025(15)
O5 0.110(2) 0.0445(15) 0.0673(17) 0.0082(13) 0.0478(17) 0.0267(15)
O6 0.0457(15) 0.0712(18) 0.0824(19) -0.0173(15) 0.0277(14) -0.0137(13)
O7 0.0506(15) 0.0433(14) 0.0583(15) -0.0014(12) 0.0196(12) -0.0057(11)
O8 0.143(3) 0.0305(13) 0.081(2) 0.0110(14) 0.068(2) 0.0145(17)
S1 0.0425(5) 0.0352(4) 0.0414(5) -0.0014(3) 0.0185(4) -0.0011(3)

loop_
_atom_type_symbol
_atom_type_description
_atom_type_scat_dispersion_real
_atom_type_scat_dispersion_imag
_atom_type_scat_source
C C 0.0033 0.0016 'International Tables Vol C Tables 4.2.6.8 and 6.1.1.4'
H H 0.0000 0.0000 'International Tables Vol C Tables 4.2.6.8 and 6.1.1.4'
N N 0.0061 0.0033 'International Tables Vol C Tables 4.2.6.8 and 6.1.1.4'
O O 0.0106 0.0060 'International Tables Vol C Tables 4.2.6.8 and 6.1.1.4'
S S 0.1246 0.1234 'International Tables Vol C Tables 4.2.6.8 and 6.1.1.4'
Cd Cd -0.8075 1.2024 'International Tables Vol C Tables 4.2.6.8 and 6.1.1.4'

loop_
_geom_angle_atom_site_label_1
_geom_angle_atom_site_label_2
_geom_angle_atom_site_label_3
_geom_angle
_geom_angle_site_symmetry_1
_geom_angle_site_symmetry_3
C2 C1 C6 119.3(3) . .
C2 C1 C7 115.9(3) . .
C6 C1 C7 124.8(3) . .
C3 C2 C1 122.4(3) . .
C3 C2 H2A 118.8 . .
C1 C2 H2A 118.8 . .
C2 C3 C4 119.1(3) . .
C2 C3 S1 119.7(2) . .
C4 C3 S1 121.1(2) . .
C5 C4 C3 120.0(3) . .
C5 C4 H4A 120.0 . .
C3 C4 H4A 120.0 . .
C4 C5 C6 122.6(3) . .
C4 C5 H5A 118.7 . .
C6 C5 H5A 118.7 . .
O3 C6 C5 118.8(3) . .
O3 C6 C1 124.8(3) . .
C5 C6 C1 116.4(3) . .
O2 C7 O1 119.5(3) . .
O2 C7 C1 120.0(3) . .
O1 C7 C1 120.4(3) . .
O2 C7 Cd1 62.71(16) . .
O1 C7 Cd1 57.53(15) . .
C1 C7 Cd1 168.6(2) . .
C9 C8 N1 110.5(4) . .
C9 C8 H8B 124.8 . .
N1 C8 H8B 124.8 . .
C8 C9 N2 106.6(4) . .
C8 C9 H9A 126.7 . .
N2 C9 H9A 126.7 . .
N1 C10 N2 112.8(4) . .
N1 C10 H10A 123.6 . .
N2 C10 H10A 123.6 . .
N2 C11 C12 112.4(3) . .
N2 C11 H11A 109.1 . .
C12 C11 H11A 109.1 . .
N2 C11 H11B 109.1 . .
C12 C11 H11B 109.1 . .
H11A C11 H11B 107.8 . .
C17 C12 C13 118.0(4) . .
C17 C12 C11 120.7(4) . .
C13 C12 C11 121.2(4) . .
C14 C13 C12 120.7(4) . .
C14 C13 H13A 119.7 . .
C12 C13 H13A 119.7 . .
C13 C14 C15 120.9(4) . .
C13 C14 H14A 119.5 . .
C15 C14 H14A 119.5 . .
C16 C15 C14 117.6(4) . .
C16 C15 C18 120.0(4) . .
C14 C15 C18 122.4(4) . .
C15 C16 C17 121.2(4) . .
C15 C16 H16A 119.4 . .
C17 C16 H16A 119.4 . .
C12 C17 C16 121.4(4) . .
C12 C17 H17A 119.3 . .
C16 C17 H17A 119.3 . .
N4 C18 C15 112.7(4) . .
N4 C18 H18A 109.0 . .
C15 C18 H18A 109.0 . .
N4 C18 H18B 109.0 . .
C15 C18 H18B 109.0 . .
H18A C18 H18B 107.8 . .
C20 C19 N4 107.2(4) . .
C20 C19 H19A 126.4 . .
N4 C19 H19A 126.4 . .
C19 C20 N3 109.3(4) . .
C19 C20 H20A 125.3 . .
N3 C20 H20A 125.3 . .
N3 C21 N4 112.1(4) . .
N3 C21 H21A 124.0 . .
N4 C21 H21A 124.0 . .
C23 C22 N5 110.7(3) . .
C23 C22 H22A 124.6 . .
N5 C22 H22A 124.6 . .
C22 C23 N6 106.3(4) . .
C22 C23 H23A 126.9 . .
N6 C23 H23A 126.9 . .
N5 C24 N6 112.8(3) . .
N5 C24 H24A 123.6 . .
N6 C24 H24A 123.6 . .
N6 C25 C26 112.9(3) . .
N6 C25 H25A 109.0 . .
C26 C25 H25A 109.0 . .
N6 C25 H25B 109.0 . .
C26 C25 H25B 109.0 . .
H25A C25 H25B 107.8 . .
C27 C26 C28 114.6(4) . .
C27 C26 C25 121.8(4) . .
C28 C26 C25 123.6(4) . .
C28 C27 C26 122.8(4) 3_756 .
C28 C27 H27 118.6 3_756 .
C26 C27 H27 118.6 . .
C27 C28 C26 122.7(4) 3_756 .
C27 C28 H28 118.7 3_756 .
C26 C28 H28 118.7 . .
O8 Cd1 N5 92.62(12) . .
O8 Cd1 N1 89.79(12) . 1_455
N5 Cd1 N1 165.82(10) . 1_455
O8 Cd1 O1 84.49(8) . .
N5 Cd1 O1 95.88(10) . .
N1 Cd1 O1 98.26(10) 1_455 .
O8 Cd1 O7 107.22(9) . .
N5 Cd1 O7 86.24(9) . .
N1 Cd1 O7 79.70(10) 1_455 .
O1 Cd1 O7 168.02(8) . .
O8 Cd1 O2 138.66(9) . .
N5 Cd1 O2 87.84(10) . .
N1 Cd1 O2 99.53(10) 1_455 .
O1 Cd1 O2 54.42(7) . .
O7 Cd1 O2 114.05(7) . .
O8 Cd1 C7 111.62(10) . .
N5 Cd1 C7 89.58(10) . .
N1 Cd1 C7 102.51(10) 1_455 .
O1 Cd1 C7 27.58(8) . .
O7 Cd1 C7 141.08(8) . .
O2 Cd1 C7 27.05(8) . .
O3 Cd2 O3 180.0 3_666 .
O3 Cd2 O1 100.05(7) 3_666 .
O3 Cd2 O1 79.95(7) . .
O3 Cd2 O1 79.95(7) 3_666 3_666
O3 Cd2 O1 100.05(7) . 3_666
O1 Cd2 O1 180.00(10) . 3_666
O3 Cd2 N3 88.08(10) 3_666 .
O3 Cd2 N3 91.92(10) . .
O1 Cd2 N3 87.02(10) . .
O1 Cd2 N3 92.98(10) 3_666 .
O3 Cd2 N3 91.92(10) 3_666 3_666
O3 Cd2 N3 88.08(10) . 3_666
O1 Cd2 N3 92.98(10) . 3_666
O1 Cd2 N3 87.02(10) 3_666 3_666
N3 Cd2 N3 180.000(1) . 3_666
C10 N1 C8 104.1(3) . .
C10 N1 Cd1 122.7(3) . 1_655
C8 N1 Cd1 133.0(3) . 1_655
C10 N2 C9 106.0(4) . .
C10 N2 C11 125.9(4) . .
C9 N2 C11 127.9(4) . .
C21 N3 C20 105.0(4) . .
C21 N3 Cd2 126.2(3) . .
C20 N3 Cd2 126.3(3) . .
C21 N4 C19 106.4(3) . .
C21 N4 C18 126.1(4) . .
C19 N4 C18 127.4(4) . .
C24 N5 C22 104.0(3) . .
C24 N5 Cd1 131.3(2) . .
C22 N5 Cd1 124.8(2) . .
C24 N6 C23 106.3(3) . .
C24 N6 C25 126.7(3) . .
C23 N6 C25 126.9(3) . .
C7 O1 Cd2 132.46(19) . .
C7 O1 Cd1 94.89(18) . .
Cd2 O1 Cd1 130.81(9) . .
C7 O2 Cd1 90.23(18) . .
C6 O3 Cd2 129.38(19) . .
Cd1 O7 H7A 109.3 . .
Cd1 O7 H7C 109.3 . .
H7A O7 H7C 109.5 . .
Cd1 O8 H8A 109.3 . .
Cd1 O8 H8C 109.2 . .
H8A O8 H8C 109.5 . .
O6 S1 O4 111.83(17) . .
O6 S1 O5 111.68(19) . .
O4 S1 O5 112.53(18) . .
O6 S1 C3 107.03(15) . .
O4 S1 C3 107.18(15) . .
O5 S1 C3 106.17(14) . .

loop_
_geom_bond_atom_site_label_1
_geom_bond_atom_site_label_2
_geom_bond_distance
_geom_bond_site_symmetry_2
C1 C2 1.386(4) .
C1 C6 1.418(4) .
C1 C7 1.491(4) .
C2 C3 1.373(4) .
C2 H2A 0.9300 .
C3 C4 1.375(4) .
C3 S1 1.754(3) .
C4 C5 1.369(4) .
C4 H4A 0.9300 .
C5 C6 1.413(4) .
C5 H5A 0.9300 .
C6 O3 1.295(3) .
C7 O2 1.237(4) .
C7 O1 1.263(3) .
C7 Cd1 2.719(3) .
C8 C9 1.336(6) .
C8 N1 1.347(5) .
C8 H8B 0.9300 .
C9 N2 1.341(6) .
C9 H9A 0.9300 .
C10 N1 1.302(5) .
C10 N2 1.329(5) .
C10 H10A 0.9300 .
C11 N2 1.468(5) .
C11 C12 1.497(6) .
C11 H11A 0.9700 .
C11 H11B 0.9700 .
C12 C17 1.360(6) .
C12 C13 1.379(6) .
C13 C14 1.372(6) .
C13 H13A 0.9300 .
C14 C15 1.381(6) .
C14 H14A 0.9300 .
C15 C16 1.368(5) .
C15 C18 1.516(6) .
C16 C17 1.369(5) .
C16 H16A 0.9300 .
C17 H17A 0.9300 .
C18 N4 1.452(5) .
C18 H18A 0.9700 .
C18 H18B 0.9700 .
C19 C20 1.335(5) .
C19 N4 1.343(5) .
C19 H19A 0.9300 .
C20 N3 1.367(5) .
C20 H20A 0.9300 .
C21 N3 1.298(5) .
C21 N4 1.338(5) .
C21 H21A 0.9300 .
C22 C23 1.333(6) .
C22 N5 1.354(5) .
C22 H22A 0.9300 .
C23 N6 1.349(5) .
C23 H23A 0.9300 .
C24 N5 1.305(4) .
C24 N6 1.326(4) .
C24 H24A 0.9300 .
C25 N6 1.475(4) .
C25 C26 1.483(5) .
C25 H25A 0.9700 .
C25 H25B 0.9700 .
C26 C27 1.407(5) .
C26 C28 1.407(6) .
C27 C28 1.327(5) 3_756
C27 H27 0.9300 .
C28 C27 1.327(5) 3_756
C28 H28 0.9300 .
Cd1 O8 2.264(3) .
Cd1 N5 2.268(3) .
Cd1 N1 2.271(3) 1_455
Cd1 O1 2.302(2) .
Cd1 O7 2.347(2) .
Cd1 O2 2.416(2) .
Cd2 O3 2.247(2) 3_666
Cd2 O3 2.247(2) .
Cd2 O1 2.257(2) .
Cd2 O1 2.257(2) 3_666
Cd2 N3 2.294(3) .
Cd2 N3 2.294(3) 3_666
N1 Cd1 2.271(3) 1_655
O4 S1 1.440(3) .
O5 S1 1.442(3) .
O6 S1 1.431(3) .
O7 H7A 0.8500 .
O7 H7C 0.8501 .
O8 H8A 0.8500 .
O8 H8C 0.8500 .
